data_7708695
loop_
_publ_author_name
'Li, Qiuxia'
'Shi, Chao'
'Huang, Manli'
'Zhang, Xinghua'
'Sun, Fangxiang'
'Zheng, Ying'
'Yan, Hong'
'Yang, Chuluo'
'Yuan, Aihua'

_publ_section_title
;
 Three types of charged ligand-based neutral phosphorescent iridium(iii)
 complexes featuring nido-carborane: synthesis, structures, and solution
 processed organic light-emitting diode applications
;
_journal_name_full 'Dalton Transactions'
_journal_paper_doi 10.1039/D1DT02990H
_journal_year 2021
_chemical_formula_sum 'C42 H50 B9 Ir N4'
_chemical_formula_weight 900.35
_space_group_crystal_system triclinic
_space_group_IT_number 2
_space_group_name_Hall '-P 1'
_space_group_name_H-M_alt 'P -1'
_atom_sites_solution_hydrogens mixed
_audit_creation_method SHELXL-2018/1
_audit_update_record
;
2021-07-07 deposited with the CCDC.	2021-10-21 downloaded from the CCDC.
;
_cell_angle_alpha 80.335(9)
_cell_angle_beta 78.097(8)
_cell_angle_gamma 88.512(9)
_cell_formula_units_Z 2
_cell_length_a 10.867(6)
_cell_length_b 15.625(9)
_cell_length_c 15.643(9)
_cell_measurement_reflns_used 3165
_cell_measurement_temperature 296(2)
_cell_measurement_theta_max 22.00
_cell_measurement_theta_min 2.34
_cell_volume 2562(3)
_computing_structure_refinement 'SHELXL-2018/1 (Sheldrick, 2018)'
_diffrn_ambient_temperature 296(2)
_diffrn_measured_fraction_theta_full 0.986
_diffrn_measured_fraction_theta_max 0.986
_diffrn_measurement_device_type 'CCD area detector'
_diffrn_measurement_method 'phi and omega scans'
_diffrn_radiation_type MoK\a
_diffrn_radiation_wavelength 0.71073
_diffrn_reflns_av_R_equivalents 0.0854
_diffrn_reflns_av_unetI/netI 0.1234
_diffrn_reflns_Laue_measured_fraction_full 0.986
_diffrn_reflns_Laue_measured_fraction_max 0.986
_diffrn_reflns_limit_h_max 12
_diffrn_reflns_limit_h_min -12
_diffrn_reflns_limit_k_max 18
_diffrn_reflns_limit_k_min -13
_diffrn_reflns_limit_l_max 18
_diffrn_reflns_limit_l_min -18
_diffrn_reflns_number 18671
_diffrn_reflns_point_group_measured_fraction_full 0.986
_diffrn_reflns_point_group_measured_fraction_max 0.986
_diffrn_reflns_theta_full 25.019
_diffrn_reflns_theta_max 25.019
_diffrn_reflns_theta_min 1.322
_exptl_absorpt_coefficient_mu 2.635
_exptl_absorpt_correction_T_max 0.5053
_exptl_absorpt_correction_T_min 0.4506
_exptl_absorpt_correction_type multi-scan
_exptl_absorpt_process_details sadabs
_exptl_crystal_colour yellow
_exptl_crystal_density_diffrn 1.167
_exptl_crystal_description block
_exptl_crystal_F_000 904
_exptl_crystal_size_max 0.360
_exptl_crystal_size_mid 0.340
_exptl_crystal_size_min 0.300
_refine_diff_density_max 2.825
_refine_diff_density_min -1.501
_refine_diff_density_rms 0.203
_refine_ls_extinction_method none
_refine_ls_goodness_of_fit_ref 1.059
_refine_ls_hydrogen_treatment mixed
_refine_ls_matrix_type full
_refine_ls_number_parameters 515
_refine_ls_number_reflns 8919
_refine_ls_number_restraints 79
_refine_ls_restrained_S_all 1.063
_refine_ls_R_factor_all 0.0946
_refine_ls_R_factor_gt 0.0621
_refine_ls_shift/su_max 0.001
_refine_ls_shift/su_mean 0.000
_refine_ls_structure_factor_coef Fsqd
_refine_ls_weighting_details 'w=1/[\s^2^(Fo^2^)+(0.1092P)^2^] where P=(Fo^2^+2Fc^2^)/3'
_refine_ls_weighting_scheme calc
_refine_ls_wR_factor_gt 0.1588
_refine_ls_wR_factor_ref 0.1952
_reflns_Friedel_coverage 0.000
_reflns_number_gt 6429
_reflns_number_total 8919
_reflns_threshold_expression 'I > 2\s(I)'
_cod_data_source_file d1dt02990h2.cif
_cod_data_source_block Ir4
_cod_database_code 7708695
_shelx_shelxl_version_number 2018/1
_shelx_space_group_comment
;
The symmetry employed for this shelxl refinement is uniquely defined
by the following loop, which should always be used as a source of
symmetry information in preference to the above space-group names.
They are only intended as comments.
;
_shelx_estimated_absorpt_t_min 0.451
_shelx_estimated_absorpt_t_max 0.505

loop_
_space_group_symop_operation_xyz
'x, y, z'
'-x, -y, -z'

loop_
_atom_site_label
_atom_site_type_symbol
_atom_site_fract_x
_atom_site_fract_y
_atom_site_fract_z
_atom_site_U_iso_or_equiv
_atom_site_adp_type
_atom_site_occupancy
_atom_site_site_symmetry_order
_atom_site_calc_flag
_atom_site_refinement_flags_posn
_atom_site_refinement_flags_adp
_atom_site_refinement_flags_occupancy
_atom_site_disorder_assembly
_atom_site_disorder_group
Ir1 Ir 0.61808(3) 0.26918(3) 0.23682(3) 0.03203(17) Uani 1 1 d . . . . .
N1 N 0.6966(7) 0.1690(5) 0.1748(5) 0.0314(19) Uani 1 1 d . . . . .
N2 N 0.4535(9) 0.1976(6) 0.2848(6) 0.043(2) Uani 1 1 d . U . . .
N3 N 0.5516(7) 0.3800(6) 0.2835(6) 0.036(2) Uani 1 1 d . . . . .
N4 N 0.7775(7) 0.3434(5) 0.2057(5) 0.0310(18) Uani 1 1 d . . . . .
B1 B 0.8329(13) -0.1764(10) 0.3648(9) 0.053(4) Uani 1 1 d D . . . .
H1 H 0.768328 -0.216358 0.419447 0.063 Uiso 1 1 calc R U . A 1
B2 B 0.8970(15) -0.2095(11) 0.2636(11) 0.062(4) Uani 1 1 d D . . . .
H2 H 0.870734 -0.258666 0.227596 0.075 Uiso 1 1 calc R U . B 1
H1B H 0.851(19) -0.161(10) 0.193(3) 0.075 Uiso 0.49(2) 1 d D U P C 1
H1B' H 0.803(3) -0.146(4) 0.261(5) 0.075 Uiso 0.51(2) 1 d D U P C 2
B3 B 0.800(3) -0.1225(17) 0.267(2) 0.049(5) Uani 0.49(2) 1 d D . P C 1
H3 H 0.727306 -0.127126 0.228055 0.059 Uiso 0.49(2) 1 calc R U P C 1
B4 B 0.8188(13) -0.0637(9) 0.3366(10) 0.056(4) Uani 0.49(2) 1 d . . P C 1
H4 H 0.740665 -0.030282 0.374045 0.067 Uiso 0.49(2) 1 calc R U P C 1
B3' B 0.912(3) -0.1287(17) 0.194(2) 0.049(5) Uani 0.51(2) 1 d D . P C 2
H3' H 0.849176 -0.140049 0.149338 0.059 Uiso 0.51(2) 1 calc R U P C 2
B4' B 1.0256(14) -0.0559(10) 0.1950(10) 0.065(4) Uani 0.51(2) 1 d . . P C 2
H4' H 1.085271 -0.016725 0.137007 0.077 Uiso 0.51(2) 1 calc R U P C 2
B5 B 0.9690(14) -0.0154(12) 0.2934(13) 0.070(5) Uani 1 1 d . . . . .
H5 H 0.990512 0.050749 0.301550 0.084 Uiso 1 1 calc R U . C 1
B6 B 0.9535(15) -0.1042(11) 0.3857(12) 0.070(5) Uani 1 1 d . . . . .
H6 H 0.966658 -0.097699 0.452240 0.084 Uiso 1 1 calc R U . C 1
B7 B 0.9951(17) -0.1995(11) 0.3283(15) 0.093(7) Uani 1 1 d . . . . .
H7 H 1.036582 -0.257954 0.360550 0.111 Uiso 1 1 calc R U . . .
B8 B 1.0468(13) -0.1700(10) 0.2182(10) 0.055(4) Uani 1 1 d D . . . .
H8 H 1.098350 -0.198797 0.161838 0.066 Uiso 1 1 calc R U . C 1
B9 B 1.0839(14) -0.1002(12) 0.2951(11) 0.066(5) Uani 1 1 d . . . . .
H9 H 1.179016 -0.090696 0.306075 0.079 Uiso 1 1 calc R U . C 1
C1 C 0.8781(10) -0.0381(7) 0.2270(8) 0.044(3) Uani 1 1 d . . . . .
C2 C 1.0256(14) -0.0559(10) 0.1950(10) 0.065(4) Uani 0.49(2) 1 d . . P C 1
H2A H 1.064631 -0.029646 0.125141 0.077 Uiso 0.49(2) 1 calc R U P C 1
C2' C 0.8188(13) -0.0637(9) 0.3366(10) 0.056(4) Uani 0.51(2) 1 d . . P C 2
H2' H 0.721889 -0.042526 0.359116 0.067 Uiso 0.51(2) 1 calc R U P C 2
C3 C 0.7564(10) 0.0997(7) 0.2201(7) 0.040(3) Uani 1 1 d . . . . .
H3A H 0.754354 0.096337 0.280303 0.048 Uiso 1 1 calc R U . . .
C4 C 0.8187(10) 0.0358(7) 0.1747(7) 0.040(3) Uani 1 1 d . . . . .
C5 C 0.8261(10) 0.0433(8) 0.0856(7) 0.044(3) Uani 1 1 d . . . . .
H5A H 0.869347 0.002826 0.053645 0.053 Uiso 1 1 calc R U . . .
C6 C 0.7671(12) 0.1133(8) 0.0443(7) 0.055(3) Uani 1 1 d . . . . .
H6A H 0.770616 0.117768 -0.016234 0.066 Uiso 1 1 calc R U . . .
C7 C 0.7040(8) 0.1762(7) 0.0865(7) 0.034(2) Uani 1 1 d . . . . .
C8 C 0.6353(9) 0.2497(7) 0.0506(8) 0.042(3) Uani 1 1 d . . . . .
C9 C 0.5855(8) 0.3054(7) 0.1113(6) 0.032(2) Uani 1 1 d . . . . .
C10 C 0.5117(9) 0.3758(7) 0.0743(8) 0.044(3) Uani 1 1 d . . . . .
H10 H 0.476530 0.414982 0.110954 0.052 Uiso 1 1 calc R U . . .
C11 C 0.4908(10) 0.3886(8) -0.0063(8) 0.047(3) Uani 1 1 d . . . . .
H11 H 0.439325 0.433531 -0.024383 0.056 Uiso 1 1 calc R U . . .
C12 C 0.5481(11) 0.3326(9) -0.0658(8) 0.053(3) Uani 1 1 d . . . . .
H12 H 0.538700 0.343671 -0.124400 0.064 Uiso 1 1 calc R U . . .
C13 C 0.6161(10) 0.2633(8) -0.0382(7) 0.042(3) Uani 1 1 d . . . . .
H13 H 0.649665 0.225247 -0.076487 0.050 Uiso 1 1 calc R U . . .
C14 C 0.3678(10) 0.1947(8) 0.2438(7) 0.042(3) Uani 1 1 d . U . . .
H14 H 0.382027 0.226533 0.186776 0.050 Uiso 1 1 calc R U . . .
C15 C 0.2475(13) 0.1481(11) 0.2729(10) 0.074(4) Uani 1 1 d . . . . .
H15 H 0.187388 0.145025 0.238936 0.088 Uiso 1 1 calc R U . . .
C16 C 0.2390(14) 0.1067(11) 0.3663(10) 0.074(4) Uani 1 1 d . . . . .
H16 H 0.165098 0.077488 0.396252 0.089 Uiso 1 1 calc R U . . .
C17 C 0.3299(12) 0.1091(9) 0.4084(9) 0.058(3) Uani 1 1 d . . . . .
H17 H 0.321538 0.078974 0.465857 0.070 Uiso 1 1 calc R U . . .
C18 C 0.4354(10) 0.1546(8) 0.3701(7) 0.044(3) Uani 1 1 d . . . . .
C19 C 0.5465(11) 0.1608(7) 0.4175(7) 0.042(3) Uani 1 1 d . . . . .
C20 C 0.6473(9) 0.2136(7) 0.3622(7) 0.035(2) Uani 1 1 d . . . . .
C21 C 0.7531(11) 0.2158(8) 0.4044(8) 0.050(3) Uani 1 1 d . . . . .
H21 H 0.822409 0.249504 0.373278 0.060 Uiso 1 1 calc R U . . .
C22 C 0.7588(13) 0.1724(9) 0.4860(9) 0.059(4) Uani 1 1 d . . . . .
H22 H 0.832908 0.174081 0.506656 0.071 Uiso 1 1 calc R U . . .
C23 C 0.6558(14) 0.1251(9) 0.5400(11) 0.069(4) Uani 1 1 d . . . . .
H23 H 0.656967 0.099509 0.597958 0.083 Uiso 1 1 calc R U . . .
C24 C 0.5391(14) 0.1175(8) 0.4985(9) 0.062(4) Uani 1 1 d . . . . .
H24 H 0.468577 0.084591 0.528744 0.074 Uiso 1 1 calc R U . . .
C25 C 0.4316(9) 0.3932(7) 0.3229(7) 0.039(3) Uani 1 1 d . . . . .
H25 H 0.371920 0.349243 0.331784 0.046 Uiso 1 1 calc R U . . .
C26 C 0.3967(9) 0.4715(8) 0.3501(8) 0.046(3) Uani 1 1 d . . . . .
H26 H 0.313453 0.478050 0.377791 0.055 Uiso 1 1 calc R U . . .
C27 C 0.4771(9) 0.5396(7) 0.3388(7) 0.037(2) Uani 1 1 d . . . . .
C28 C 0.6030(11) 0.5254(7) 0.2949(8) 0.044(3) Uani 1 1 d . . . . .
H28 H 0.662464 0.569665 0.284261 0.053 Uiso 1 1 calc R U . . .
C29 C 0.6374(9) 0.4478(7) 0.2683(7) 0.034(2) Uani 1 1 d . . . . .
C30 C 0.7651(8) 0.4242(7) 0.2232(6) 0.031(2) Uani 1 1 d . . . . .
C31 C 0.8634(9) 0.4813(7) 0.2025(7) 0.038(2) Uani 1 1 d . . . . .
H31 H 0.849702 0.537376 0.214818 0.046 Uiso 1 1 calc R U . . .
C32 C 0.9862(9) 0.4577(8) 0.1629(8) 0.045(3) Uani 1 1 d . . . . .
C33 C 0.9965(9) 0.3744(8) 0.1472(8) 0.047(3) Uani 1 1 d . . . . .
H33 H 1.074489 0.354481 0.121407 0.056 Uiso 1 1 calc R U . . .
C34 C 0.8902(9) 0.3166(7) 0.1696(8) 0.043(3) Uani 1 1 d . . . . .
H34 H 0.900218 0.259896 0.158687 0.052 Uiso 1 1 calc R U . . .
C35 C 0.4366(11) 0.6253(8) 0.3722(8) 0.051(3) Uani 1 1 d . U . . .
C36 C 0.5333(16) 0.7017(11) 0.3312(12) 0.094(4) Uani 1 1 d . U . . .
H36A H 0.549385 0.708290 0.267766 0.141 Uiso 1 1 calc R U . . .
H36B H 0.499227 0.754565 0.349513 0.141 Uiso 1 1 calc R U . . .
H36C H 0.610515 0.688851 0.351350 0.141 Uiso 1 1 calc R U . . .
C37 C 0.3177(14) 0.6568(10) 0.3389(11) 0.081(4) Uani 1 1 d . U . . .
H37A H 0.336212 0.668531 0.275339 0.122 Uiso 1 1 calc R U . . .
H37B H 0.253404 0.612817 0.359161 0.122 Uiso 1 1 calc R U . . .
H37C H 0.288821 0.708929 0.361379 0.122 Uiso 1 1 calc R U . . .
C38 C 0.4036(18) 0.6083(11) 0.4697(11) 0.096(4) Uani 1 1 d . U . . .
H38A H 0.476603 0.588298 0.492663 0.144 Uiso 1 1 calc R U . . .
H38B H 0.374141 0.660728 0.491138 0.144 Uiso 1 1 calc R U . . .
H38C H 0.338724 0.564616 0.488921 0.144 Uiso 1 1 calc R U . . .
C39 C 1.0986(11) 0.5177(10) 0.1415(10) 0.062(3) Uani 1 1 d . U . . .
C40 C 1.0751(17) 0.5963(14) 0.1808(15) 0.119(5) Uani 1 1 d . U . . .
H40A H 1.149693 0.631847 0.164934 0.178 Uiso 1 1 calc R U . . .
H40B H 1.007676 0.627940 0.159184 0.178 Uiso 1 1 calc R U . . .
H40C H 1.052312 0.580953 0.244075 0.178 Uiso 1 1 calc R U . . .
C41 C 1.1700(16) 0.5204(13) 0.0438(12) 0.105(5) Uani 1 1 d . U . . .
H41A H 1.176286 0.462568 0.030059 0.158 Uiso 1 1 calc R U . . .
H41B H 1.124946 0.556055 0.004605 0.158 Uiso 1 1 calc R U . . .
H41C H 1.252879 0.544081 0.036483 0.158 Uiso 1 1 calc R U . . .
C42 C 1.2067(16) 0.4675(14) 0.1855(14) 0.113(5) Uani 1 1 d . U . . .
H42A H 1.226497 0.414659 0.162054 0.170 Uiso 1 1 calc R U . . .
H42B H 1.280512 0.503643 0.172189 0.170 Uiso 1 1 calc R U . . .
H42C H 1.177696 0.454101 0.248521 0.170 Uiso 1 1 calc R U . . .

loop_
_atom_site_aniso_label
_atom_site_aniso_U_11
_atom_site_aniso_U_22
_atom_site_aniso_U_33
_atom_site_aniso_U_23
_atom_site_aniso_U_13
_atom_site_aniso_U_12
Ir1 0.0295(2) 0.0281(3) 0.0360(3) -0.01025(17) 0.00345(15) -0.00160(15)
N1 0.029(4) 0.033(5) 0.033(5) -0.009(4) -0.006(4) 0.006(4)
N2 0.055(5) 0.044(6) 0.030(5) -0.015(4) -0.007(4) 0.011(5)
N3 0.029(4) 0.035(5) 0.042(5) -0.015(4) 0.008(4) -0.006(4)
N4 0.026(4) 0.035(5) 0.029(4) -0.005(4) -0.001(3) 0.007(3)
B1 0.053(8) 0.057(10) 0.045(8) -0.003(7) -0.009(7) 0.007(7)
B2 0.065(9) 0.056(10) 0.067(10) -0.031(8) 0.001(8) 0.014(8)
B3 0.045(10) 0.031(10) 0.075(14) -0.011(10) -0.019(10) 0.009(8)
B4 0.063(8) 0.048(8) 0.062(9) -0.009(7) -0.022(7) 0.014(7)
B3' 0.045(10) 0.031(10) 0.075(14) -0.011(10) -0.019(10) 0.009(8)
B4' 0.071(9) 0.071(10) 0.054(8) -0.007(7) -0.022(7) 0.027(8)
B5 0.050(8) 0.060(11) 0.104(14) -0.021(10) -0.019(9) -0.002(8)
B6 0.062(9) 0.068(11) 0.074(11) -0.013(9) -0.005(9) 0.020(8)
B7 0.069(11) 0.053(11) 0.123(17) 0.017(11) 0.027(11) 0.028(9)
B8 0.054(8) 0.067(10) 0.049(8) -0.019(7) -0.015(7) 0.020(7)
B9 0.048(8) 0.079(12) 0.059(9) -0.006(9) 0.011(7) 0.005(8)
C1 0.048(6) 0.033(6) 0.053(7) -0.013(5) -0.012(5) 0.006(5)
C2 0.071(9) 0.071(10) 0.054(8) -0.007(7) -0.022(7) 0.027(8)
C2' 0.063(8) 0.048(8) 0.062(9) -0.009(7) -0.022(7) 0.014(7)
C3 0.046(6) 0.029(6) 0.040(6) -0.003(5) 0.002(5) -0.002(5)
C4 0.041(6) 0.023(6) 0.049(7) -0.002(5) 0.006(5) -0.005(4)
C5 0.054(6) 0.052(7) 0.034(6) -0.021(5) -0.016(5) 0.019(6)
C6 0.079(8) 0.049(8) 0.029(6) -0.007(5) 0.002(6) 0.014(7)
C7 0.027(5) 0.032(6) 0.036(6) 0.000(5) 0.003(4) -0.002(4)
C8 0.025(5) 0.041(7) 0.053(7) -0.007(5) 0.005(5) -0.002(4)
C9 0.026(4) 0.032(6) 0.030(5) -0.007(4) 0.013(4) -0.010(4)
C10 0.037(5) 0.031(6) 0.052(7) -0.012(5) 0.021(5) -0.008(5)
C11 0.047(6) 0.048(7) 0.044(7) 0.001(6) -0.014(5) 0.009(5)
C12 0.045(6) 0.067(9) 0.041(7) 0.007(6) -0.006(5) -0.003(6)
C13 0.040(6) 0.052(7) 0.037(6) -0.017(5) -0.008(5) -0.001(5)
C14 0.043(5) 0.046(7) 0.027(5) 0.009(5) 0.002(4) -0.002(5)
C15 0.051(8) 0.101(13) 0.073(10) -0.022(9) -0.015(7) -0.018(8)
C16 0.063(9) 0.087(12) 0.060(9) 0.005(8) 0.006(7) -0.019(8)
C17 0.052(7) 0.059(9) 0.056(8) -0.010(7) 0.014(6) -0.030(6)
C18 0.045(6) 0.044(7) 0.036(6) -0.010(5) 0.011(5) 0.003(5)
C19 0.060(7) 0.044(7) 0.025(5) -0.010(5) -0.011(5) 0.004(6)
C20 0.033(5) 0.034(6) 0.042(6) -0.019(5) -0.006(5) 0.005(4)
C21 0.044(6) 0.050(8) 0.054(7) -0.021(6) 0.005(6) 0.012(6)
C22 0.062(8) 0.072(10) 0.059(8) -0.034(7) -0.030(7) 0.017(7)
C23 0.078(9) 0.052(9) 0.083(10) -0.029(8) -0.018(9) 0.005(8)
C24 0.089(10) 0.044(8) 0.051(8) -0.016(6) -0.007(7) -0.001(7)
C25 0.029(5) 0.040(6) 0.041(6) -0.004(5) 0.004(5) 0.002(5)
C26 0.025(5) 0.058(8) 0.054(7) -0.026(6) 0.001(5) 0.012(5)
C27 0.030(5) 0.041(6) 0.039(6) -0.014(5) -0.002(4) 0.006(5)
C28 0.049(6) 0.036(6) 0.053(7) -0.018(5) -0.014(6) 0.002(5)
C29 0.029(5) 0.036(6) 0.039(6) -0.008(5) -0.007(4) 0.005(4)
C30 0.025(5) 0.041(6) 0.027(5) -0.004(4) -0.002(4) 0.002(4)
C31 0.034(5) 0.045(7) 0.035(6) -0.014(5) -0.001(5) 0.006(5)
C32 0.027(5) 0.047(7) 0.054(7) -0.011(6) 0.011(5) -0.002(5)
C33 0.025(5) 0.052(8) 0.062(8) -0.023(6) 0.005(5) 0.001(5)
C34 0.039(6) 0.033(6) 0.062(7) -0.017(6) -0.014(5) 0.006(5)
C35 0.058(6) 0.046(6) 0.053(6) -0.025(5) -0.009(5) 0.014(5)
C36 0.092(9) 0.074(8) 0.122(10) -0.047(8) -0.016(8) 0.010(7)
C37 0.093(8) 0.058(8) 0.095(9) -0.029(7) -0.016(7) 0.034(7)
C38 0.137(10) 0.076(8) 0.091(9) -0.053(7) -0.033(8) 0.042(8)
C39 0.037(5) 0.070(8) 0.083(8) -0.034(7) -0.001(6) -0.016(6)
C40 0.079(8) 0.121(11) 0.145(11) -0.034(10) 0.020(9) -0.039(8)
C41 0.086(9) 0.109(11) 0.110(10) -0.012(9) 0.004(8) -0.042(8)
C42 0.076(8) 0.118(11) 0.134(11) -0.002(10) -0.004(9) -0.034(8)

loop_
_atom_type_symbol
_atom_type_description
_atom_type_scat_dispersion_real
_atom_type_scat_dispersion_imag
_atom_type_scat_source
C C 0.0033 0.0016 'International Tables Vol C Tables 4.2.6.8 and 6.1.1.4'
H H 0.0000 0.0000 'International Tables Vol C Tables 4.2.6.8 and 6.1.1.4'
B B 0.0013 0.0007 'International Tables Vol C Tables 4.2.6.8 and 6.1.1.4'
N N 0.0061 0.0033 'International Tables Vol C Tables 4.2.6.8 and 6.1.1.4'
Ir Ir -1.4442 7.9887 'International Tables Vol C Tables 4.2.6.8 and 6.1.1.4'

loop_
_geom_angle_atom_site_label_1
_geom_angle_atom_site_label_2
_geom_angle_atom_site_label_3
_geom_angle
_geom_angle_site_symmetry_1
_geom_angle_site_symmetry_3
_geom_angle_publ_flag
N4 Ir1 N3 79.1(3) . . ?
N4 Ir1 C9 91.1(3) . . ?
N3 Ir1 C9 96.7(4) . . ?
N4 Ir1 N1 95.5(3) . . ?
N3 Ir1 N1 172.2(3) . . ?
C9 Ir1 N1 77.7(3) . . ?
N4 Ir1 N2 172.6(3) . . ?
N3 Ir1 N2 96.2(3) . . ?
C9 Ir1 N2 95.1(3) . . ?
N1 Ir1 N2 89.7(3) . . ?
N4 Ir1 C20 94.3(4) . . ?
N3 Ir1 C20 90.7(4) . . ?
C9 Ir1 C20 171.6(4) . . ?
N1 Ir1 C20 95.3(3) . . ?
N2 Ir1 C20 80.0(4) . . ?
C7 N1 C3 120.1(8) . . ?
C7 N1 Ir1 118.3(6) . . ?
C3 N1 Ir1 121.1(7) . . ?
C14 N2 C18 118.0(10) . . ?
C14 N2 Ir1 124.9(8) . . ?
C18 N2 Ir1 117.0(8) . . ?
C25 N3 C29 118.5(9) . . ?
C25 N3 Ir1 125.5(7) . . ?
C29 N3 Ir1 116.0(6) . . ?
C34 N4 C30 119.1(9) . . ?
C34 N4 Ir1 124.5(7) . . ?
C30 N4 Ir1 116.4(6) . . ?
B3 B1 B2 58.6(9) . . ?
B2 B1 C2' 103.8(10) . . ?
B3 B1 B4 54.4(11) . . ?
B2 B1 B4 103.8(10) . . ?
B3 B1 B7 99.8(13) . . ?
B2 B1 B7 55.3(10) . . ?
C2' B1 B7 105.9(11) . . ?
B4 B1 B7 105.9(11) . . ?
B3 B1 B6 102.3(14) . . ?
B2 B1 B6 106.0(11) . . ?
C2' B1 B6 61.1(8) . . ?
B4 B1 B6 61.1(8) . . ?
B7 B1 B6 61.4(10) . . ?
B3 B1 H1 127.6 . . ?
B2 B1 H1 124.0 . . ?
B4 B1 H1 123.5 . . ?
B7 B1 H1 124.7 . . ?
B6 B1 H1 121.6 . . ?
B3' B2 B7 107.0(17) . . ?
B7 B2 B3 106.7(15) . . ?
B3' B2 B8 62.2(13) . . ?
B7 B2 B8 60.1(10) . . ?
B3 B2 B8 107.0(15) . . ?
B3' B2 B1 106.7(15) . . ?
B7 B2 B1 63.4(9) . . ?
B3 B2 B1 59.9(11) . . ?
B8 B2 B1 113.3(12) . . ?
B7 B2 H2 138.2 . . ?
B3 B2 H2 114.5 . . ?
B8 B2 H2 111.4 . . ?
B1 B2 H2 134.3 . . ?
B7 B2 H1B 140(10) . . ?
B3 B2 H1B 52.7(8) . . ?
B8 B2 H1B 91(10) . . ?
B1 B2 H1B 112.4(14) . . ?
H2 B2 H1B 75.5 . . ?
B3' B2 H1B' 57.3(9) . . ?
B7 B2 H1B' 116(5) . . ?
B8 B2 H1B' 113.8(19) . . ?
B1 B2 H1B' 65(4) . . ?
C1 B3 B4 64.9(13) . . ?
C1 B3 B2 109.4(17) . . ?
B4 B3 B2 113.9(18) . . ?
C1 B3 B1 114.7(19) . . ?
B4 B3 B1 63.8(13) . . ?
B2 B3 B1 61.5(11) . . ?
C1 B3 H1B 92(10) . . ?
B4 B3 H1B 149(10) . . ?
B2 B3 H1B 52.7(8) . . ?
B1 B3 H1B 114.0(18) . . ?
C1 B3 H3 108.8 . . ?
B4 B3 H3 134.3 . . ?
B2 B3 H3 110.7 . . ?
B1 B3 H3 135.9 . . ?
H1B B3 H3 70.7 . . ?
B3 B4 C1 56.5(12) . . ?
B3 B4 B1 61.8(12) . . ?
C1 B4 B1 106.7(9) . . ?
B3 B4 B5 104.5(14) . . ?
C1 B4 B5 57.2(9) . . ?
B1 B4 B5 110.1(10) . . ?
B3 B4 B6 109.1(13) . . ?
C1 B4 B6 105.0(10) . . ?
B1 B4 B6 62.5(8) . . ?
B5 B4 B6 60.2(9) . . ?
B3 B4 H4 122.8 . . ?
C1 B4 H4 125.4 . . ?
B1 B4 H4 119.3 . . ?
B5 B4 H4 122.8 . . ?
B6 B4 H4 121.0 . . ?
B2 B3' C1 117(2) . . ?
B2 B3' B8 64.9(13) . . ?
C1 B3' B8 112.3(19) . . ?
B2 B3' B4' 117(2) . . ?
C1 B3' B4' 58.1(11) . . ?
B8 B3' B4' 63.2(12) . . ?
B2 B3' H1B' 57.4(9) . . ?
C1 B3' H1B' 75(3) . . ?
B8 B3' H1B' 116(2) . . ?
B4' B3' H1B' 124(5) . . ?
B2 B3' H3' 104.6 . . ?
C1 B3' H3' 109.7 . . ?
B8 B3' H3' 136.6 . . ?
B4' B3' H3' 137.9 . . ?
H1B' B3' H3' 84.4 . . ?
C1 B4' B3' 57.5(10) . . ?
C1 B4' B5 58.9(8) . . ?
B3' B4' B5 103.1(14) . . ?
C1 B4' B8 107.0(11) . . ?
B3' B4' B8 57.6(11) . . ?
B5 B4' B8 110.2(11) . . ?
C1 B4' B9 106.3(10) . . ?
B3' B4' B9 103.5(14) . . ?
B5 B4' B9 60.2(9) . . ?
B8 B4' B9 62.1(9) . . ?
C1 B4' H4' 123.1 . . ?
B3' B4' H4' 126.5 . . ?
B5 B4' H4' 122.1 . . ?
B8 B4' H4' 120.2 . . ?
B9 B4' H4' 122.4 . . ?
C1 B5 C2 56.3(9) . . ?
C1 B5 B4' 56.3(9) . . ?
C1 B5 C2' 58.9(8) . . ?
B4' B5 C2' 105.5(12) . . ?
C1 B5 B4 58.9(8) . . ?
C2 B5 B4 105.5(12) . . ?
C1 B5 B9 105.9(12) . . ?
C2 B5 B9 62.1(9) . . ?
B4' B5 B9 62.1(9) . . ?
C2' B5 B9 107.9(12) . . ?
B4 B5 B9 107.9(12) . . ?
C1 B5 B6 107.6(12) . . ?
C2 B5 B6 108.9(12) . . ?
B4' B5 B6 108.9(12) . . ?
C2' B5 B6 61.9(9) . . ?
B4 B5 B6 61.9(9) . . ?
B9 B5 B6 59.1(9) . . ?
C1 B5 H5 124.1 . . ?
C2 B5 H5 122.5 . . ?
B4 B5 H5 122.0 . . ?
B9 B5 H5 121.7 . . ?
B6 B5 H5 120.6 . . ?
B9 B6 B5 60.1(9) . . ?
B9 B6 C2' 105.6(12) . . ?
B5 B6 C2' 57.9(8) . . ?
B9 B6 B4 105.6(12) . . ?
B5 B6 B4 57.9(8) . . ?
B9 B6 B7 58.8(10) . . ?
B5 B6 B7 101.9(12) . . ?
C2' B6 B7 99.3(12) . . ?
B4 B6 B7 99.3(12) . . ?
B9 B6 B1 106.7(12) . . ?
B5 B6 B1 103.5(12) . . ?
C2' B6 B1 56.5(8) . . ?
B4 B6 B1 56.5(8) . . ?
B7 B6 B1 57.2(9) . . ?
B9 B6 H6 121.2 . . ?
B5 B6 H6 124.3 . . ?
B4 B6 H6 125.8 . . ?
B7 B6 H6 126.8 . . ?
B1 B6 H6 123.9 . . ?
B2 B7 B8 62.3(12) . . ?
B2 B7 B1 61.2(9) . . ?
B8 B7 B1 113.3(13) . . ?
B2 B7 B9 112.6(13) . . ?
B8 B7 B9 64.6(10) . . ?
B1 B7 B9 109.7(11) . . ?
B2 B7 B6 110.7(11) . . ?
B8 B7 B6 112.4(12) . . ?
B1 B7 B6 61.4(9) . . ?
B9 B7 B6 58.2(10) . . ?
B2 B7 H7 119.4 . . ?
B8 B7 H7 117.0 . . ?
B1 B7 H7 119.9 . . ?
B9 B7 H7 120.1 . . ?
B6 B7 H7 121.1 . . ?
B3' B8 B7 97.9(14) . . ?
B3' B8 B2 52.9(12) . . ?
B7 B8 B2 57.6(10) . . ?
B7 B8 C2 106.2(11) . . ?
B2 B8 C2 103.6(10) . . ?
B3' B8 B4' 59.2(12) . . ?
B7 B8 B4' 106.2(11) . . ?
B2 B8 B4' 103.6(10) . . ?
B3' B8 B9 103.4(13) . . ?
B7 B8 B9 60.4(11) . . ?
B2 B8 B9 105.7(10) . . ?
C2 B8 B9 60.4(9) . . ?
B4' B8 B9 60.4(9) . . ?
B7 B8 H8 138.4 . . ?
B2 B8 H8 116.1 . . ?
C2 B8 H8 114.8 . . ?
B9 B8 H8 137.2 . . ?
B6 B9 B7 62.9(10) . . ?
B6 B9 B5 60.8(9) . . ?
B7 B9 B5 105.4(11) . . ?
B6 B9 C2 106.7(11) . . ?
B7 B9 C2 99.8(13) . . ?
B5 B9 C2 57.7(9) . . ?
B6 B9 B4' 106.7(11) . . ?
B7 B9 B4' 99.8(13) . . ?
B5 B9 B4' 57.7(9) . . ?
B6 B9 B8 108.3(12) . . ?
B7 B9 B8 55.0(11) . . ?
B5 B9 B8 104.5(12) . . ?
C2 B9 B8 57.5(9) . . ?
B4' B9 B8 57.5(9) . . ?
B6 B9 H9 119.1 . . ?
B7 B9 H9 125.3 . . ?
B5 B9 H9 123.1 . . ?
C2 B9 H9 125.8 . . ?
B8 B9 H9 124.1 . . ?
C4 C1 B3 118.6(13) . . ?
C4 C1 B3' 122.7(14) . . ?
C4 C1 C2 118.4(10) . . ?
B3 C1 C2 113.0(12) . . ?
C4 C1 B4' 118.4(10) . . ?
B3' C1 B4' 64.4(12) . . ?
C4 C1 B5 118.9(11) . . ?
B3 C1 B5 111.7(14) . . ?
B3' C1 B5 112.8(13) . . ?
C2 C1 B5 64.8(9) . . ?
B4' C1 B5 64.8(9) . . ?
C4 C1 B4 118.0(9) . . ?
B3 C1 B4 58.6(12) . . ?
C2 C1 B4 116.4(10) . . ?
B5 C1 B4 63.9(9) . . ?
C4 C1 C2' 118.0(9) . . ?
B3' C1 C2' 105.5(13) . . ?
B4' C1 C2' 116.4(10) . . ?
B5 C1 C2' 63.9(9) . . ?
C1 C2 B5 58.9(8) . . ?
C1 C2 B8 107.0(11) . . ?
B5 C2 B8 110.2(11) . . ?
C1 C2 B9 106.3(10) . . ?
B5 C2 B9 60.2(9) . . ?
B8 C2 B9 62.1(9) . . ?
C1 C2 H2A 114.6 . . ?
B5 C2 H2A 137.5 . . ?
B8 C2 H2A 111.5 . . ?
B9 C2 H2A 138.1 . . ?
C1 C2' B1 106.7(9) . . ?
C1 C2' B5 57.2(9) . . ?
B1 C2' B5 110.1(10) . . ?
C1 C2' B6 105.0(10) . . ?
B1 C2' B6 62.5(8) . . ?
B5 C2' B6 60.2(9) . . ?
C1 C2' H2' 115.8 . . ?
B1 C2' H2' 111.4 . . ?
B5 C2' H2' 137.9 . . ?
B6 C2' H2' 138.1 . . ?
C4 C3 N1 120.2(10) . . ?
C4 C3 H3A 119.9 . . ?
N1 C3 H3A 119.9 . . ?
C5 C4 C3 119.5(10) . . ?
C5 C4 C1 122.6(10) . . ?
C3 C4 C1 117.9(10) . . ?
C4 C5 C6 117.8(10) . . ?
C4 C5 H5A 121.1 . . ?
C6 C5 H5A 121.1 . . ?
C7 C6 C5 124.4(10) . . ?
C7 C6 H6A 117.8 . . ?
C5 C6 H6A 117.8 . . ?
N1 C7 C6 118.0(9) . . ?
N1 C7 C8 113.2(9) . . ?
C6 C7 C8 128.7(10) . . ?
C9 C8 C13 122.5(10) . . ?
C9 C8 C7 114.6(10) . . ?
C13 C8 C7 122.8(10) . . ?
C8 C9 C10 113.1(9) . . ?
C8 C9 Ir1 115.5(7) . . ?
C10 C9 Ir1 131.3(7) . . ?
C11 C10 C9 125.4(10) . . ?
C11 C10 H10 117.3 . . ?
C9 C10 H10 117.3 . . ?
C10 C11 C12 119.0(10) . . ?
C10 C11 H11 120.5 . . ?
C12 C11 H11 120.5 . . ?
C13 C12 C11 120.8(11) . . ?
C13 C12 H12 119.6 . . ?
C11 C12 H12 119.6 . . ?
C12 C13 C8 119.0(11) . . ?
C12 C13 H13 120.5 . . ?
C8 C13 H13 120.5 . . ?
N2 C14 C15 128.8(11) . . ?
N2 C14 H14 115.6 . . ?
C15 C14 H14 115.6 . . ?
C14 C15 C16 107.5(12) . . ?
C14 C15 H15 126.3 . . ?
C16 C15 H15 126.3 . . ?
C17 C16 C15 123.1(13) . . ?
C17 C16 H16 118.4 . . ?
C15 C16 H16 118.4 . . ?
C16 C17 C18 120.9(13) . . ?
C16 C17 H17 119.6 . . ?
C18 C17 H17 119.6 . . ?
C17 C18 N2 121.6(12) . . ?
C17 C18 C19 123.2(11) . . ?
N2 C18 C19 115.2(10) . . ?
C24 C19 C20 129.0(12) . . ?
C24 C19 C18 119.0(12) . . ?
C20 C19 C18 111.9(9) . . ?
C19 C20 C21 112.0(10) . . ?
C19 C20 Ir1 115.7(7) . . ?
C21 C20 Ir1 132.3(8) . . ?
C22 C21 C20 124.8(12) . . ?
C22 C21 H21 117.6 . . ?
C20 C21 H21 117.6 . . ?
C21 C22 C23 121.5(13) . . ?
C21 C22 H22 119.2 . . ?
C23 C22 H22 119.2 . . ?
C22 C23 C24 116.8(13) . . ?
C22 C23 H23 121.6 . . ?
C24 C23 H23 121.6 . . ?
C19 C24 C23 115.7(14) . . ?
C19 C24 H24 122.1 . . ?
C23 C24 H24 122.1 . . ?
N3 C25 C26 120.4(10) . . ?
N3 C25 H25 119.8 . . ?
C26 C25 H25 119.8 . . ?
C27 C26 C25 123.8(9) . . ?
C27 C26 H26 118.1 . . ?
C25 C26 H26 118.1 . . ?
C26 C27 C28 115.1(9) . . ?
C26 C27 C35 122.7(9) . . ?
C28 C27 C35 122.2(10) . . ?
C29 C28 C27 121.1(11) . . ?
C29 C28 H28 119.5 . . ?
C27 C28 H28 119.5 . . ?
C28 C29 N3 121.1(9) . . ?
C28 C29 C30 126.5(10) . . ?
N3 C29 C30 112.4(8) . . ?
N4 C30 C31 122.2(9) . . ?
N4 C30 C29 115.9(9) . . ?
C31 C30 C29 121.9(9) . . ?
C30 C31 C32 121.9(10) . . ?
C30 C31 H31 119.0 . . ?
C32 C31 H31 119.0 . . ?
C33 C32 C31 114.6(10) . . ?
C33 C32 C39 121.6(10) . . ?
C31 C32 C39 123.8(11) . . ?
C32 C33 C34 121.6(9) . . ?
C32 C33 H33 119.2 . . ?
C34 C33 H33 119.2 . . ?
N4 C34 C33 120.6(10) . . ?
N4 C34 H34 119.7 . . ?
C33 C34 H34 119.7 . . ?
C38 C35 C37 107.5(12) . . ?
C38 C35 C27 108.8(11) . . ?
C37 C35 C27 108.3(10) . . ?
C38 C35 C36 115.0(13) . . ?
C37 C35 C36 103.5(11) . . ?
C27 C35 C36 113.2(10) . . ?
C35 C36 H36A 109.5 . . ?
C35 C36 H36B 109.5 . . ?
H36A C36 H36B 109.5 . . ?
C35 C36 H36C 109.5 . . ?
H36A C36 H36C 109.5 . . ?
H36B C36 H36C 109.5 . . ?
C35 C37 H37A 109.5 . . ?
C35 C37 H37B 109.5 . . ?
H37A C37 H37B 109.5 . . ?
C35 C37 H37C 109.5 . . ?
H37A C37 H37C 109.5 . . ?
H37B C37 H37C 109.5 . . ?
C35 C38 H38A 109.5 . . ?
C35 C38 H38B 109.5 . . ?
H38A C38 H38B 109.5 . . ?
C35 C38 H38C 109.5 . . ?
H38A C38 H38C 109.5 . . ?
H38B C38 H38C 109.5 . . ?
C40 C39 C32 113.2(11) . . ?
C40 C39 C41 121.7(15) . . ?
C32 C39 C41 110.9(11) . . ?
C40 C39 C42 105.5(14) . . ?
C32 C39 C42 107.3(12) . . ?
C41 C39 C42 95.5(12) . . ?
C39 C40 H40A 109.5 . . ?
C39 C40 H40B 109.5 . . ?
H40A C40 H40B 109.5 . . ?
C39 C40 H40C 109.5 . . ?
H40A C40 H40C 109.5 . . ?
H40B C40 H40C 109.5 . . ?
C39 C41 H41A 109.5 . . ?
C39 C41 H41B 109.5 . . ?
H41A C41 H41B 109.5 . . ?
C39 C41 H41C 109.5 . . ?
H41A C41 H41C 109.5 . . ?
H41B C41 H41C 109.5 . . ?
C39 C42 H42A 109.5 . . ?
C39 C42 H42B 109.5 . . ?
H42A C42 H42B 109.5 . . ?
C39 C42 H42C 109.5 . . ?
H42A C42 H42C 109.5 . . ?
H42B C42 H42C 109.5 . . ?

loop_
_geom_bond_atom_site_label_1
_geom_bond_atom_site_label_2
_geom_bond_distance
_geom_bond_site_symmetry_2
_geom_bond_publ_flag
Ir1 N4 2.037(8) . ?
Ir1 N3 2.049(8) . ?
Ir1 C9 2.050(10) . ?
Ir1 N1 2.054(8) . ?
Ir1 N2 2.070(10) . ?
Ir1 C20 2.091(11) . ?
N1 C7 1.352(13) . ?
N1 C3 1.412(12) . ?
N2 C14 1.241(14) . ?
N2 C18 1.366(14) . ?
N3 C25 1.349(12) . ?
N3 C29 1.387(13) . ?
N4 C34 1.326(12) . ?
N4 C30 1.335(13) . ?
B1 B3 1.72(3) . ?
B1 B2 1.750(19) . ?
B1 C2' 1.75(2) . ?
B1 B4 1.75(2) . ?
B1 B7 1.78(2) . ?
B1 B6 1.86(2) . ?
B1 H1 1.1000 . ?
B2 B3' 1.52(3) . ?
B2 B7 1.64(3) . ?
B2 B3 1.70(3) . ?
B2 B8 1.72(2) . ?
B2 H2 1.1000 . ?
B2 H1B 1.404(10) . ?
B2 H1B' 1.404(10) . ?
B3 C1 1.55(3) . ?
B3 B4 1.59(3) . ?
B3 H1B 1.404(10) . ?
B3 H3 1.1000 . ?
B4 C1 1.685(18) . ?
B4 B5 1.77(2) . ?
B4 B6 1.84(2) . ?
B4 H4 1.1000 . ?
B3' C1 1.60(3) . ?
B3' B8 1.68(3) . ?
B3' B4' 1.71(3) . ?
B3' H1B' 1.403(10) . ?
B3' H3' 1.1000 . ?
B4' C1 1.610(17) . ?
B4' B5 1.75(2) . ?
B4' B8 1.78(2) . ?
B4' B9 1.83(2) . ?
B4' H4' 1.1000 . ?
B5 C1 1.66(2) . ?
B5 C2 1.75(2) . ?
B5 C2' 1.77(2) . ?
B5 B9 1.80(2) . ?
B5 B6 1.81(3) . ?
B5 H5 1.1000 . ?
B6 B9 1.78(2) . ?
B6 C2' 1.84(2) . ?
B6 B7 1.86(3) . ?
B6 H6 1.1000 . ?
B7 B8 1.69(3) . ?
B7 B9 1.79(3) . ?
B7 H7 1.1000 . ?
B8 C2 1.78(2) . ?
B8 B9 1.86(2) . ?
B8 H8 1.1000 . ?
B9 C2 1.83(2) . ?
B9 H9 1.1000 . ?
C1 C4 1.511(15) . ?
C1 C2 1.610(17) . ?
C1 C2' 1.685(18) . ?
C2 H2A 1.1000 . ?
C2' H2' 1.1000 . ?
C3 C4 1.401(14) . ?
C3 H3A 0.9300 . ?
C4 C5 1.364(15) . ?
C5 C6 1.387(15) . ?
C5 H5A 0.9300 . ?
C6 C7 1.367(15) . ?
C6 H6A 0.9300 . ?
C7 C8 1.450(14) . ?
C8 C9 1.412(14) . ?
C8 C13 1.426(15) . ?
C9 C10 1.457(15) . ?
C10 C11 1.308(16) . ?
C10 H10 0.9300 . ?
C11 C12 1.423(17) . ?
C11 H11 0.9300 . ?
C12 C13 1.356(16) . ?
C12 H12 0.9300 . ?
C13 H13 0.9300 . ?
C14 C15 1.463(17) . ?
C14 H14 0.9300 . ?
C15 C16 1.48(2) . ?
C15 H15 0.9300 . ?
C16 C17 1.300(18) . ?
C16 H16 0.9300 . ?
C17 C18 1.339(16) . ?
C17 H17 0.9300 . ?
C18 C19 1.554(15) . ?
C19 C24 1.320(16) . ?
C19 C20 1.431(15) . ?
C20 C21 1.442(15) . ?
C21 C22 1.354(17) . ?
C21 H21 0.9300 . ?
C22 C23 1.40(2) . ?
C22 H22 0.9300 . ?
C23 C24 1.555(19) . ?
C23 H23 0.9300 . ?
C24 H24 0.9300 . ?
C25 C26 1.381(15) . ?
C25 H25 0.9300 . ?
C26 C27 1.359(16) . ?
C26 H26 0.9300 . ?
C27 C28 1.429(14) . ?
C27 C35 1.539(14) . ?
C28 C29 1.365(14) . ?
C28 H28 0.9300 . ?
C29 C30 1.488(12) . ?
C30 C31 1.361(15) . ?
C31 C32 1.418(13) . ?
C31 H31 0.9300 . ?
C32 C33 1.363(16) . ?
C32 C39 1.505(16) . ?
C33 C34 1.433(15) . ?
C33 H33 0.9300 . ?
C34 H34 0.9300 . ?
C35 C38 1.47(2) . ?
C35 C37 1.530(17) . ?
C35 C36 1.57(2) . ?
C36 H36A 0.9600 . ?
C36 H36B 0.9600 . ?
C36 H36C 0.9600 . ?
C37 H37A 0.9600 . ?
C37 H37B 0.9600 . ?
C37 H37C 0.9600 . ?
C38 H38A 0.9600 . ?
C38 H38B 0.9600 . ?
C38 H38C 0.9600 . ?
C39 C40 1.46(2) . ?
C39 C41 1.56(2) . ?
C39 C42 1.60(2) . ?
C40 H40A 0.9600 . ?
C40 H40B 0.9600 . ?
C40 H40C 0.9600 . ?
C41 H41A 0.9600 . ?
C41 H41B 0.9600 . ?
C41 H41C 0.9600 . ?
C42 H42A 0.9600 . ?
C42 H42B 0.9600 . ?
C42 H42C 0.9600 . ?

loop_
_geom_torsion_atom_site_label_1
_geom_torsion_atom_site_label_2
_geom_torsion_atom_site_label_3
_geom_torsion_atom_site_label_4
_geom_torsion
_geom_torsion_site_symmetry_1
_geom_torsion_site_symmetry_2
_geom_torsion_site_symmetry_3
_geom_torsion_site_symmetry_4
_geom_torsion_publ_flag
C2' B1 B2 B3' -1.1(17) . . . . ?
B7 B1 B2 B3' -101.1(17) . . . . ?
B6 B1 B2 B3' -64.5(16) . . . . ?
B3 B1 B2 B7 131.5(16) . . . . ?
C2' B1 B2 B7 99.9(12) . . . . ?
B4 B1 B2 B7 99.9(12) . . . . ?
B6 B1 B2 B7 36.6(11) . . . . ?
B4 B1 B2 B3 -31.6(14) . . . . ?
B7 B1 B2 B3 -131.5(16) . . . . ?
B6 B1 B2 B3 -94.9(15) . . . . ?
B3 B1 B2 B8 96.8(16) . . . . ?
C2' B1 B2 B8 65.2(13) . . . . ?
B4 B1 B2 B8 65.2(13) . . . . ?
B7 B1 B2 B8 -34.7(11) . . . . ?
B6 B1 B2 B8 1.8(14) . . . . ?
B7 B2 B3 C1 64(2) . . . . ?
B8 B2 B3 C1 1(2) . . . . ?
B1 B2 B3 C1 108(2) . . . . ?
B7 B2 B3 B4 -7(2) . . . . ?
B8 B2 B3 B4 -70(2) . . . . ?
B1 B2 B3 B4 37.8(16) . . . . ?
B7 B2 B3 B1 -44.4(14) . . . . ?
B8 B2 B3 B1 -107.5(14) . . . . ?
B2 B1 B3 C1 -99.5(18) . . . . ?
B4 B1 B3 C1 41.8(13) . . . . ?
B7 B1 B3 C1 -60.9(17) . . . . ?
B6 B1 B3 C1 1.8(17) . . . . ?
B2 B1 B3 B4 -141.3(16) . . . . ?
B7 B1 B3 B4 -102.6(13) . . . . ?
B6 B1 B3 B4 -40.0(12) . . . . ?
B4 B1 B3 B2 141.3(16) . . . . ?
B7 B1 B3 B2 38.7(13) . . . . ?
B6 B1 B3 B2 101.3(12) . . . . ?
B2 B3 B4 C1 101(2) . . . . ?
B1 B3 B4 C1 138.1(13) . . . . ?
C1 B3 B4 B1 -138.1(13) . . . . ?
B2 B3 B4 B1 -36.9(15) . . . . ?
C1 B3 B4 B5 -32.8(11) . . . . ?
B2 B3 B4 B5 68(2) . . . . ?
B1 B3 B4 B5 105.3(12) . . . . ?
C1 B3 B4 B6 -95.7(12) . . . . ?
B2 B3 B4 B6 5(2) . . . . ?
B1 B3 B4 B6 42.3(13) . . . . ?
B2 B1 B4 B3 33.4(13) . . . . ?
B7 B1 B4 B3 90.7(15) . . . . ?
B6 B1 B4 B3 134.2(15) . . . . ?
B3 B1 B4 C1 -35.6(13) . . . . ?
B2 B1 B4 C1 -2.2(13) . . . . ?
B7 B1 B4 C1 55.2(14) . . . . ?
B6 B1 B4 C1 98.6(11) . . . . ?
B3 B1 B4 B5 -96.1(16) . . . . ?
B2 B1 B4 B5 -62.8(13) . . . . ?
B7 B1 B4 B5 -5.4(15) . . . . ?
B6 B1 B4 B5 38.1(11) . . . . ?
B3 B1 B4 B6 -134.2(15) . . . . ?
B2 B1 B4 B6 -100.8(11) . . . . ?
B7 B1 B4 B6 -43.4(12) . . . . ?
B7 B2 B3' C1 -62(2) . . . . ?
B8 B2 B3' C1 -103(2) . . . . ?
B1 B2 B3' C1 5(2) . . . . ?
B7 B2 B3' B8 41.4(13) . . . . ?
B1 B2 B3' B8 108.0(13) . . . . ?
B7 B2 B3' B4' 4(2) . . . . ?
B8 B2 B3' B4' -37.4(14) . . . . ?
B1 B2 B3' B4' 71(2) . . . . ?
B2 B3' B4' C1 -107(2) . . . . ?
B8 B3' B4' C1 -144.6(15) . . . . ?
B2 B3' B4' B5 -67.7(19) . . . . ?
C1 B3' B4' B5 38.9(12) . . . . ?
B8 B3' B4' B5 -105.8(12) . . . . ?
B2 B3' B4' B8 38.0(14) . . . . ?
C1 B3' B4' B8 144.6(15) . . . . ?
B2 B3' B4' B9 -6(2) . . . . ?
C1 B3' B4' B9 100.9(12) . . . . ?
B8 B3' B4' B9 -43.7(12) . . . . ?
B3' B4' B5 C1 -38.2(12) . . . . ?
B8 B4' B5 C1 -98.2(12) . . . . ?
B9 B4' B5 C1 -136.4(12) . . . . ?
C1 B4' B5 C2' 34.0(9) . . . . ?
B3' B4' B5 C2' -4.2(15) . . . . ?
B8 B4' B5 C2' -64.2(13) . . . . ?
B9 B4' B5 C2' -102.4(12) . . . . ?
C1 B4' B5 B9 136.4(12) . . . . ?
B3' B4' B5 B9 98.2(13) . . . . ?
B8 B4' B5 B9 38.2(11) . . . . ?
C1 B4' B5 B6 99.0(12) . . . . ?
B3' B4' B5 B6 60.8(14) . . . . ?
B8 B4' B5 B6 0.8(15) . . . . ?
B9 B4' B5 B6 -37.4(11) . . . . ?
B3 B4 B5 C1 32.5(12) . . . . ?
B1 B4 B5 C1 97.3(11) . . . . ?
B6 B4 B5 C1 136.4(11) . . . . ?
B3 B4 B5 C2 -0.4(15) . . . . ?
C1 B4 B5 C2 -32.9(9) . . . . ?
B1 B4 B5 C2 64.4(13) . . . . ?
B6 B4 B5 C2 103.5(12) . . . . ?
B3 B4 B5 B9 -65.6(16) . . . . ?
C1 B4 B5 B9 -98.1(13) . . . . ?
B1 B4 B5 B9 -0.7(16) . . . . ?
B6 B4 B5 B9 38.3(11) . . . . ?
B3 B4 B5 B6 -103.9(14) . . . . ?
C1 B4 B5 B6 -136.4(11) . . . . ?
B1 B4 B5 B6 -39.1(11) . . . . ?
C1 B5 B6 B9 98.3(13) . . . . ?
C2 B5 B6 B9 38.7(12) . . . . ?
B4' B5 B6 B9 38.7(12) . . . . ?
C2' B5 B6 B9 136.6(13) . . . . ?
B4 B5 B6 B9 136.6(13) . . . . ?
C1 B5 B6 C2' -38.3(9) . . . . ?
B4' B5 B6 C2' -97.9(12) . . . . ?
B9 B5 B6 C2' -136.6(13) . . . . ?
C1 B5 B6 B4 -38.3(9) . . . . ?
C2 B5 B6 B4 -97.9(12) . . . . ?
B9 B5 B6 B4 -136.6(13) . . . . ?
C1 B5 B6 B7 55.3(13) . . . . ?
C2 B5 B6 B7 -4.3(14) . . . . ?
B4' B5 B6 B7 -4.3(14) . . . . ?
C2' B5 B6 B7 93.6(12) . . . . ?
B4 B5 B6 B7 93.6(12) . . . . ?
B9 B5 B6 B7 -43.0(11) . . . . ?
C1 B5 B6 B1 -3.4(13) . . . . ?
C2 B5 B6 B1 -63.0(12) . . . . ?
B4' B5 B6 B1 -63.0(12) . . . . ?
C2' B5 B6 B1 34.9(9) . . . . ?
B4 B5 B6 B1 34.9(9) . . . . ?
B9 B5 B6 B1 -101.7(12) . . . . ?
B3 B4 B6 B9 58.0(18) . . . . ?
C1 B4 B6 B9 -1.3(14) . . . . ?
B1 B4 B6 B9 100.0(12) . . . . ?
B5 B4 B6 B9 -38.2(12) . . . . ?
B3 B4 B6 B5 96.1(16) . . . . ?
C1 B4 B6 B5 36.9(10) . . . . ?
B1 B4 B6 B5 138.1(12) . . . . ?
B3 B4 B6 B7 -2.1(17) . . . . ?
C1 B4 B6 B7 -61.3(12) . . . . ?
B1 B4 B6 B7 39.9(10) . . . . ?
B5 B4 B6 B7 -98.2(12) . . . . ?
B3 B4 B6 B1 -42.0(14) . . . . ?
C1 B4 B6 B1 -101.2(10) . . . . ?
B5 B4 B6 B1 -138.1(12) . . . . ?
B3 B1 B6 B9 -61.3(14) . . . . ?
B2 B1 B6 B9 -0.7(13) . . . . ?
C2' B1 B6 B9 -97.9(12) . . . . ?
B4 B1 B6 B9 -97.9(12) . . . . ?
B7 B1 B6 B9 33.2(11) . . . . ?
B3 B1 B6 B5 1.1(14) . . . . ?
B2 B1 B6 B5 61.7(12) . . . . ?
C2' B1 B6 B5 -35.6(9) . . . . ?
B4 B1 B6 B5 -35.6(9) . . . . ?
B7 B1 B6 B5 95.6(12) . . . . ?
B2 B1 B6 C2' 97.2(10) . . . . ?
B7 B1 B6 C2' 131.1(12) . . . . ?
B3 B1 B6 B4 36.6(11) . . . . ?
B2 B1 B6 B4 97.2(10) . . . . ?
B7 B1 B6 B4 131.1(12) . . . . ?
B3 B1 B6 B7 -94.5(12) . . . . ?
B2 B1 B6 B7 -33.9(11) . . . . ?
C2' B1 B6 B7 -131.1(12) . . . . ?
B4 B1 B6 B7 -131.1(12) . . . . ?
B3' B2 B7 B8 -42.4(14) . . . . ?
B3 B2 B7 B8 -100.3(16) . . . . ?
B1 B2 B7 B8 -142.9(11) . . . . ?
B3' B2 B7 B1 100.5(15) . . . . ?
B3 B2 B7 B1 42.6(14) . . . . ?
B8 B2 B7 B1 142.9(11) . . . . ?
B3' B2 B7 B9 -0.4(18) . . . . ?
B3 B2 B7 B9 -58.3(17) . . . . ?
B8 B2 B7 B9 42.0(11) . . . . ?
B1 B2 B7 B9 -100.9(12) . . . . ?
B3' B2 B7 B6 62.7(17) . . . . ?
B3 B2 B7 B6 4.8(19) . . . . ?
B8 B2 B7 B6 105.1(13) . . . . ?
B1 B2 B7 B6 -37.8(11) . . . . ?
B3 B1 B7 B2 -40.5(13) . . . . ?
C2' B1 B7 B2 -96.0(11) . . . . ?
B4 B1 B7 B2 -96.0(11) . . . . ?
B6 B1 B7 B2 -139.3(12) . . . . ?
B3 B1 B7 B8 -4.9(19) . . . . ?
B2 B1 B7 B8 35.6(13) . . . . ?
C2' B1 B7 B8 -60.5(17) . . . . ?
B4 B1 B7 B8 -60.5(17) . . . . ?
B6 B1 B7 B8 -103.7(14) . . . . ?
B3 B1 B7 B9 65.1(18) . . . . ?
B2 B1 B7 B9 105.6(15) . . . . ?
C2' B1 B7 B9 9.6(17) . . . . ?
B4 B1 B7 B9 9.6(17) . . . . ?
B6 B1 B7 B9 -33.7(13) . . . . ?
B3 B1 B7 B6 98.8(14) . . . . ?
B2 B1 B7 B6 139.3(12) . . . . ?
C2' B1 B7 B6 43.3(11) . . . . ?
B4 B1 B7 B6 43.3(11) . . . . ?
B9 B6 B7 B2 -104.5(14) . . . . ?
B5 B6 B7 B2 -60.8(15) . . . . ?
C2' B6 B7 B2 -1.8(15) . . . . ?
B4 B6 B7 B2 -1.8(15) . . . . ?
B1 B6 B7 B2 37.7(11) . . . . ?
B9 B6 B7 B8 -36.9(12) . . . . ?
B5 B6 B7 B8 6.8(16) . . . . ?
C2' B6 B7 B8 65.7(15) . . . . ?
B4 B6 B7 B8 65.7(15) . . . . ?
B1 B6 B7 B8 105.2(15) . . . . ?
B9 B6 B7 B1 -142.1(13) . . . . ?
B5 B6 B7 B1 -98.5(11) . . . . ?
C2' B6 B7 B1 -39.5(9) . . . . ?
B4 B6 B7 B1 -39.5(9) . . . . ?
B5 B6 B7 B9 43.7(11) . . . . ?
C2' B6 B7 B9 102.7(12) . . . . ?
B4 B6 B7 B9 102.7(12) . . . . ?
B1 B6 B7 B9 142.1(13) . . . . ?
B2 B3' B8 B7 -38.4(14) . . . . ?
C1 B3' B8 B7 72(2) . . . . ?
B4' B3' B8 B7 104.2(13) . . . . ?
C1 B3' B8 B2 111(2) . . . . ?
B4' B3' B8 B2 142.6(17) . . . . ?
B2 B3' B8 B4' -142.6(17) . . . . ?
C1 B3' B8 B4' -32.1(14) . . . . ?
B2 B3' B8 B9 -99.8(13) . . . . ?
C1 B3' B8 B9 11(2) . . . . ?
B4' B3' B8 B9 42.9(12) . . . . ?
B2 B7 B8 B3' 35.9(13) . . . . ?
B1 B7 B8 B3' 0.8(19) . . . . ?
B9 B7 B8 B3' -100.9(14) . . . . ?
B6 B7 B8 B3' -66.5(18) . . . . ?
B1 B7 B8 B2 -35.2(12) . . . . ?
B9 B7 B8 B2 -136.9(11) . . . . ?
B6 B7 B8 B2 -102.4(13) . . . . ?
B2 B7 B8 C2 96.0(11) . . . . ?
B1 B7 B8 C2 60.9(17) . . . . ?
B9 B7 B8 C2 -40.8(10) . . . . ?
B6 B7 B8 C2 -6.4(17) . . . . ?
B2 B7 B8 B4' 96.0(11) . . . . ?
B1 B7 B8 B4' 60.9(17) . . . . ?
B9 B7 B8 B4' -40.8(10) . . . . ?
B6 B7 B8 B4' -6.4(17) . . . . ?
B2 B7 B8 B9 136.9(11) . . . . ?
B1 B7 B8 B9 101.7(14) . . . . ?
B6 B7 B8 B9 34.4(12) . . . . ?
B7 B2 B8 B3' -133.2(17) . . . . ?
B1 B2 B8 B3' -97.2(17) . . . . ?
B3' B2 B8 B7 133.2(17) . . . . ?
B3 B2 B8 B7 99.9(16) . . . . ?
B1 B2 B8 B7 36.0(11) . . . . ?
B7 B2 B8 C2 -100.8(12) . . . . ?
B3 B2 B8 C2 -0.9(17) . . . . ?
B1 B2 B8 C2 -64.8(13) . . . . ?
B3' B2 B8 B4' 32.4(15) . . . . ?
B7 B2 B8 B4' -100.8(12) . . . . ?
B1 B2 B8 B4' -64.8(13) . . . . ?
B3' B2 B8 B9 95.1(16) . . . . ?
B7 B2 B8 B9 -38.1(10) . . . . ?
B3 B2 B8 B9 61.7(17) . . . . ?
B1 B2 B8 B9 -2.2(14) . . . . ?
C1 B4' B8 B3' 30.7(14) . . . . ?
B5 B4' B8 B3' 93.1(16) . . . . ?
B9 B4' B8 B3' 130.4(15) . . . . ?
C1 B4' B8 B7 -58.9(14) . . . . ?
B3' B4' B8 B7 -89.6(16) . . . . ?
B5 B4' B8 B7 3.5(16) . . . . ?
B9 B4' B8 B7 40.8(11) . . . . ?
C1 B4' B8 B2 0.8(13) . . . . ?
B3' B4' B8 B2 -29.9(14) . . . . ?
B5 B4' B8 B2 63.2(13) . . . . ?
B9 B4' B8 B2 100.6(11) . . . . ?
C1 B4' B8 B9 -99.8(11) . . . . ?
B3' B4' B8 B9 -130.4(15) . . . . ?
B5 B4' B8 B9 -37.4(10) . . . . ?
B5 B6 B9 B7 -128.8(13) . . . . ?
C2' B6 B9 B7 -91.6(13) . . . . ?
B4 B6 B9 B7 -91.6(13) . . . . ?
B1 B6 B9 B7 -32.6(11) . . . . ?
C2' B6 B9 B5 37.2(11) . . . . ?
B4 B6 B9 B5 37.2(11) . . . . ?
B7 B6 B9 B5 128.8(13) . . . . ?
B1 B6 B9 B5 96.2(12) . . . . ?
B5 B6 B9 C2 -36.2(11) . . . . ?
B4 B6 B9 C2 1.0(15) . . . . ?
B7 B6 B9 C2 92.6(14) . . . . ?
B1 B6 B9 C2 60.0(14) . . . . ?
B5 B6 B9 B4' -36.2(11) . . . . ?
C2' B6 B9 B4' 1.0(15) . . . . ?
B7 B6 B9 B4' 92.6(14) . . . . ?
B1 B6 B9 B4' 60.0(14) . . . . ?
B5 B6 B9 B8 -96.7(12) . . . . ?
C2' B6 B9 B8 -59.5(13) . . . . ?
B4 B6 B9 B8 -59.5(13) . . . . ?
B7 B6 B9 B8 32.0(11) . . . . ?
B1 B6 B9 B8 -0.6(14) . . . . ?
B2 B7 B9 B6 101.1(12) . . . . ?
B8 B7 B9 B6 142.1(12) . . . . ?
B1 B7 B9 B6 34.9(12) . . . . ?
B2 B7 B9 B5 56.2(16) . . . . ?
B8 B7 B9 B5 97.2(12) . . . . ?
B1 B7 B9 B5 -10.0(18) . . . . ?
B6 B7 B9 B5 -44.9(12) . . . . ?
B2 B7 B9 C2 -2.8(14) . . . . ?
B8 B7 B9 C2 38.2(9) . . . . ?
B1 B7 B9 C2 -68.9(15) . . . . ?
B6 B7 B9 C2 -103.9(11) . . . . ?
B2 B7 B9 B4' -2.8(14) . . . . ?
B8 B7 B9 B4' 38.2(9) . . . . ?
B1 B7 B9 B4' -68.9(15) . . . . ?
B6 B7 B9 B4' -103.9(11) . . . . ?
B2 B7 B9 B8 -41.0(11) . . . . ?
B1 B7 B9 B8 -107.1(15) . . . . ?
B6 B7 B9 B8 -142.1(12) . . . . ?
C1 B5 B9 B6 -101.4(13) . . . . ?
C2 B5 B9 B6 -138.0(13) . . . . ?
B4' B5 B9 B6 -138.0(13) . . . . ?
C2' B5 B9 B6 -39.6(12) . . . . ?
B4 B5 B9 B6 -39.6(12) . . . . ?
C1 B5 B9 B7 -55.3(16) . . . . ?
C2 B5 B9 B7 -92.0(14) . . . . ?
B4' B5 B9 B7 -92.0(14) . . . . ?
C2' B5 B9 B7 6.5(17) . . . . ?
B4 B5 B9 B7 6.5(17) . . . . ?
B6 B5 B9 B7 46.1(13) . . . . ?
C1 B5 B9 C2 36.7(11) . . . . ?
B4 B5 B9 C2 98.4(13) . . . . ?
B6 B5 B9 C2 138.0(13) . . . . ?
C1 B5 B9 B4' 36.7(11) . . . . ?
C2' B5 B9 B4' 98.4(13) . . . . ?
B6 B5 B9 B4' 138.0(13) . . . . ?
C1 B5 B9 B8 1.8(14) . . . . ?
C2 B5 B9 B8 -34.9(10) . . . . ?
B4' B5 B9 B8 -34.9(10) . . . . ?
C2' B5 B9 B8 63.5(14) . . . . ?
B4 B5 B9 B8 63.5(14) . . . . ?
B6 B5 B9 B8 103.1(12) . . . . ?
C1 B4' B9 B6 -0.4(15) . . . . ?
B3' B4' B9 B6 -60.0(16) . . . . ?
B5 B4' B9 B6 37.6(12) . . . . ?
B8 B4' B9 B6 -101.4(13) . . . . ?
C1 B4' B9 B7 64.1(12) . . . . ?
B3' B4' B9 B7 4.5(14) . . . . ?
B5 B4' B9 B7 102.1(11) . . . . ?
B8 B4' B9 B7 -36.9(9) . . . . ?
C1 B4' B9 B5 -38.0(10) . . . . ?
B3' B4' B9 B5 -97.6(14) . . . . ?
B8 B4' B9 B5 -139.0(12) . . . . ?
C1 B4' B9 B8 101.0(12) . . . . ?
B3' B4' B9 B8 41.4(12) . . . . ?
B5 B4' B9 B8 139.0(12) . . . . ?
B3' B8 B9 B6 56.3(16) . . . . ?
B7 B8 B9 B6 -35.2(11) . . . . ?
B2 B8 B9 B6 1.6(14) . . . . ?
C2 B8 B9 B6 98.5(12) . . . . ?
B4' B8 B9 B6 98.5(12) . . . . ?
B3' B8 B9 B7 91.6(15) . . . . ?
B2 B8 B9 B7 36.8(10) . . . . ?
C2 B8 B9 B7 133.8(11) . . . . ?
B4' B8 B9 B7 133.8(11) . . . . ?
B3' B8 B9 B5 -7.2(16) . . . . ?
B7 B8 B9 B5 -98.8(12) . . . . ?
B2 B8 B9 B5 -61.9(13) . . . . ?
C2 B8 B9 B5 35.0(10) . . . . ?
B4' B8 B9 B5 35.0(10) . . . . ?
B7 B8 B9 C2 -133.8(11) . . . . ?
B2 B8 B9 C2 -96.9(11) . . . . ?
B3' B8 B9 B4' -42.2(13) . . . . ?
B7 B8 B9 B4' -133.8(11) . . . . ?
B2 B8 B9 B4' -96.9(11) . . . . ?
B4 B3 C1 C4 -107.0(13) . . . . ?
B2 B3 C1 C4 145.0(14) . . . . ?
B1 B3 C1 C4 -148.3(12) . . . . ?
B4 B3 C1 C2 107.8(12) . . . . ?
B2 B3 C1 C2 0(2) . . . . ?
B1 B3 C1 C2 66.5(18) . . . . ?
B4 B3 C1 B5 37.0(12) . . . . ?
B2 B3 C1 B5 -71(2) . . . . ?
B1 B3 C1 B5 -4.3(19) . . . . ?
B2 B3 C1 B4 -108(2) . . . . ?
B1 B3 C1 B4 -41.3(12) . . . . ?
B2 B3' C1 C4 -145.2(16) . . . . ?
B8 B3' C1 C4 142.6(15) . . . . ?
B4' B3' C1 C4 108.6(14) . . . . ?
B2 B3' C1 B4' 106(2) . . . . ?
B8 B3' C1 B4' 33.9(15) . . . . ?
B2 B3' C1 B5 62(2) . . . . ?
B8 B3' C1 B5 -11(2) . . . . ?
B4' B3' C1 B5 -44.5(14) . . . . ?
B2 B3' C1 C2' -6(2) . . . . ?
B8 B3' C1 C2' -78.3(19) . . . . ?
B4' B3' C1 C2' -112.2(11) . . . . ?
B3' B4' C1 C4 -114.9(16) . . . . ?
B5 B4' C1 C4 110.6(13) . . . . ?
B8 B4' C1 C4 -145.7(10) . . . . ?
B9 B4' C1 C4 149.2(11) . . . . ?
B5 B4' C1 B3' -134.4(15) . . . . ?
B8 B4' C1 B3' -30.7(14) . . . . ?
B9 B4' C1 B3' -95.9(16) . . . . ?
B3' B4' C1 B5 134.4(15) . . . . ?
B8 B4' C1 B5 103.7(12) . . . . ?
B9 B4' C1 B5 38.6(11) . . . . ?
B3' B4' C1 C2' 95.4(15) . . . . ?
B5 B4' C1 C2' -39.1(11) . . . . ?
B8 B4' C1 C2' 64.6(13) . . . . ?
B9 B4' C1 C2' -0.5(15) . . . . ?
C2 B5 C1 C4 -109.9(12) . . . . ?
B4' B5 C1 C4 -109.9(12) . . . . ?
C2' B5 C1 C4 109.0(11) . . . . ?
B4 B5 C1 C4 109.0(11) . . . . ?
B9 B5 C1 C4 -149.3(11) . . . . ?
B6 B5 C1 C4 148.7(10) . . . . ?
C2 B5 C1 B3 106.2(14) . . . . ?
B4 B5 C1 B3 -34.9(12) . . . . ?
B9 B5 C1 B3 66.8(15) . . . . ?
B6 B5 C1 B3 4.8(16) . . . . ?
B4' B5 C1 B3' 44.3(15) . . . . ?
C2' B5 C1 B3' -96.7(15) . . . . ?
B9 B5 C1 B3' 4.9(18) . . . . ?
B6 B5 C1 B3' -57.1(17) . . . . ?
B4 B5 C1 C2 -141.0(11) . . . . ?
B9 B5 C1 C2 -39.4(11) . . . . ?
B6 B5 C1 C2 -101.4(12) . . . . ?
C2' B5 C1 B4' -141.0(11) . . . . ?
B9 B5 C1 B4' -39.4(11) . . . . ?
B6 B5 C1 B4' -101.4(12) . . . . ?
C2 B5 C1 B4 141.0(11) . . . . ?
B9 B5 C1 B4 101.7(12) . . . . ?
B6 B5 C1 B4 39.7(10) . . . . ?
B4' B5 C1 C2' 141.0(11) . . . . ?
B9 B5 C1 C2' 101.7(12) . . . . ?
B6 B5 C1 C2' 39.7(10) . . . . ?
B3 B4 C1 C4 108.1(15) . . . . ?
B1 B4 C1 C4 146.1(10) . . . . ?
B5 B4 C1 C4 -110.4(12) . . . . ?
B6 B4 C1 C4 -148.7(11) . . . . ?
B1 B4 C1 B3 38.0(13) . . . . ?
B5 B4 C1 B3 141.5(14) . . . . ?
B6 B4 C1 B3 103.2(14) . . . . ?
B3 B4 C1 C2 -102.0(15) . . . . ?
B1 B4 C1 C2 -64.1(14) . . . . ?
B5 B4 C1 C2 39.4(11) . . . . ?
B6 B4 C1 C2 1.1(14) . . . . ?
B3 B4 C1 B5 -141.5(14) . . . . ?
B1 B4 C1 B5 -103.5(11) . . . . ?
B6 B4 C1 B5 -38.3(11) . . . . ?
C4 C1 C2 B5 110.6(13) . . . . ?
B3 C1 C2 B5 -104.1(16) . . . . ?
B4 C1 C2 B5 -39.1(11) . . . . ?
C4 C1 C2 B8 -145.7(10) . . . . ?
B3 C1 C2 B8 -0.4(18) . . . . ?
B5 C1 C2 B8 103.7(12) . . . . ?
B4 C1 C2 B8 64.6(13) . . . . ?
C4 C1 C2 B9 149.2(11) . . . . ?
B3 C1 C2 B9 -65.5(17) . . . . ?
B5 C1 C2 B9 38.6(11) . . . . ?
B4 C1 C2 B9 -0.5(15) . . . . ?
B4 B5 C2 C1 34.0(9) . . . . ?
B9 B5 C2 C1 136.4(12) . . . . ?
B6 B5 C2 C1 99.0(12) . . . . ?
C1 B5 C2 B8 -98.2(12) . . . . ?
B4 B5 C2 B8 -64.2(13) . . . . ?
B9 B5 C2 B8 38.2(11) . . . . ?
B6 B5 C2 B8 0.8(15) . . . . ?
C1 B5 C2 B9 -136.4(12) . . . . ?
B4 B5 C2 B9 -102.4(12) . . . . ?
B6 B5 C2 B9 -37.4(11) . . . . ?
B7 B8 C2 C1 -58.9(14) . . . . ?
B2 B8 C2 C1 0.8(13) . . . . ?
B9 B8 C2 C1 -99.8(11) . . . . ?
B7 B8 C2 B5 3.5(16) . . . . ?
B2 B8 C2 B5 63.2(13) . . . . ?
B9 B8 C2 B5 -37.4(10) . . . . ?
B7 B8 C2 B9 40.8(11) . . . . ?
B2 B8 C2 B9 100.6(11) . . . . ?
B6 B9 C2 C1 -0.4(15) . . . . ?
B7 B9 C2 C1 64.1(12) . . . . ?
B5 B9 C2 C1 -38.0(10) . . . . ?
B8 B9 C2 C1 101.0(12) . . . . ?
B6 B9 C2 B5 37.6(12) . . . . ?
B7 B9 C2 B5 102.1(11) . . . . ?
B8 B9 C2 B5 139.0(12) . . . . ?
B6 B9 C2 B8 -101.4(13) . . . . ?
B7 B9 C2 B8 -36.9(9) . . . . ?
B5 B9 C2 B8 -139.0(12) . . . . ?
C4 C1 C2' B1 146.1(10) . . . . ?
B3' C1 C2' B1 4.6(15) . . . . ?
B4' C1 C2' B1 -64.1(14) . . . . ?
B5 C1 C2' B1 -103.5(11) . . . . ?
C4 C1 C2' B5 -110.4(12) . . . . ?
B3' C1 C2' B5 108.2(14) . . . . ?
B4' C1 C2' B5 39.4(11) . . . . ?
C4 C1 C2' B6 -148.7(11) . . . . ?
B3' C1 C2' B6 69.9(15) . . . . ?
B4' C1 C2' B6 1.1(14) . . . . ?
B5 C1 C2' B6 -38.3(11) . . . . ?
B2 B1 C2' C1 -2.2(13) . . . . ?
B7 B1 C2' C1 55.2(14) . . . . ?
B6 B1 C2' C1 98.6(11) . . . . ?
B2 B1 C2' B5 -62.8(13) . . . . ?
B7 B1 C2' B5 -5.4(15) . . . . ?
B6 B1 C2' B5 38.1(11) . . . . ?
B2 B1 C2' B6 -100.8(11) . . . . ?
B7 B1 C2' B6 -43.4(12) . . . . ?
B4' B5 C2' C1 -32.9(9) . . . . ?
B9 B5 C2' C1 -98.1(13) . . . . ?
B6 B5 C2' C1 -136.4(11) . . . . ?
C1 B5 C2' B1 97.3(11) . . . . ?
B4' B5 C2' B1 64.4(13) . . . . ?
B9 B5 C2' B1 -0.7(16) . . . . ?
B6 B5 C2' B1 -39.1(11) . . . . ?
C1 B5 C2' B6 136.4(11) . . . . ?
B4' B5 C2' B6 103.5(12) . . . . ?
B9 B5 C2' B6 38.3(11) . . . . ?
B9 B6 C2' C1 -1.3(14) . . . . ?
B5 B6 C2' C1 36.9(10) . . . . ?
B7 B6 C2' C1 -61.3(12) . . . . ?
B1 B6 C2' C1 -101.2(10) . . . . ?
B9 B6 C2' B1 100.0(12) . . . . ?
B5 B6 C2' B1 138.1(12) . . . . ?
B7 B6 C2' B1 39.9(10) . . . . ?
B9 B6 C2' B5 -38.2(12) . . . . ?
B7 B6 C2' B5 -98.2(12) . . . . ?
B1 B6 C2' B5 -138.1(12) . . . . ?
C7 N1 C3 C4 -2.9(15) . . . . ?
Ir1 N1 C3 C4 -174.5(8) . . . . ?
N1 C3 C4 C5 3.0(16) . . . . ?
N1 C3 C4 C1 -178.5(9) . . . . ?
B3 C1 C4 C5 -88.9(17) . . . . ?
B3' C1 C4 C5 -22(2) . . . . ?
C2 C1 C4 C5 54.4(16) . . . . ?
B4' C1 C4 C5 54.4(16) . . . . ?
B5 C1 C4 C5 129.6(13) . . . . ?
B4 C1 C4 C5 -156.4(11) . . . . ?
C2' C1 C4 C5 -156.4(11) . . . . ?
B3 C1 C4 C3 92.5(16) . . . . ?
B3' C1 C4 C3 159.5(15) . . . . ?
C2 C1 C4 C3 -124.2(12) . . . . ?
B4' C1 C4 C3 -124.2(12) . . . . ?
B5 C1 C4 C3 -48.9(15) . . . . ?
B4 C1 C4 C3 25.1(15) . . . . ?
C2' C1 C4 C3 25.1(15) . . . . ?
C3 C4 C5 C6 -2.1(18) . . . . ?
C1 C4 C5 C6 179.4(11) . . . . ?
C4 C5 C6 C7 1(2) . . . . ?
C3 N1 C7 C6 2.0(15) . . . . ?
Ir1 N1 C7 C6 173.9(8) . . . . ?
C3 N1 C7 C8 178.7(9) . . . . ?
Ir1 N1 C7 C8 -9.5(11) . . . . ?
C5 C6 C7 N1 -1.3(19) . . . . ?
C5 C6 C7 C8 -177.3(12) . . . . ?
N1 C7 C8 C9 6.7(13) . . . . ?
C6 C7 C8 C9 -177.1(11) . . . . ?
N1 C7 C8 C13 -171.4(10) . . . . ?
C6 C7 C8 C13 4.8(18) . . . . ?
C13 C8 C9 C10 1.1(14) . . . . ?
C7 C8 C9 C10 -177.0(9) . . . . ?
C13 C8 C9 Ir1 177.0(8) . . . . ?
C7 C8 C9 Ir1 -1.1(12) . . . . ?
C8 C9 C10 C11 0.3(16) . . . . ?
Ir1 C9 C10 C11 -174.8(9) . . . . ?
C9 C10 C11 C12 -3.0(18) . . . . ?
C10 C11 C12 C13 4.6(19) . . . . ?
C11 C12 C13 C8 -3.3(18) . . . . ?
C9 C8 C13 C12 0.4(17) . . . . ?
C7 C8 C13 C12 178.4(10) . . . . ?
C18 N2 C14 C15 -2.4(18) . . . . ?
Ir1 N2 C14 C15 -178.3(11) . . . . ?
N2 C14 C15 C16 4(2) . . . . ?
C14 C15 C16 C17 -4(2) . . . . ?
C15 C16 C17 C18 4(2) . . . . ?
C16 C17 C18 N2 -2(2) . . . . ?
C16 C17 C18 C19 179.3(13) . . . . ?
C14 N2 C18 C17 1.2(16) . . . . ?
Ir1 N2 C18 C17 177.4(9) . . . . ?
C14 N2 C18 C19 179.9(9) . . . . ?
Ir1 N2 C18 C19 -3.8(12) . . . . ?
C17 C18 C19 C24 2.0(17) . . . . ?
N2 C18 C19 C24 -176.7(10) . . . . ?
C17 C18 C19 C20 -179.7(11) . . . . ?
N2 C18 C19 C20 1.6(13) . . . . ?
C24 C19 C20 C21 1.1(16) . . . . ?
C18 C19 C20 C21 -177.0(8) . . . . ?
C24 C19 C20 Ir1 179.4(10) . . . . ?
C18 C19 C20 Ir1 1.2(11) . . . . ?
C19 C20 C21 C22 1.0(15) . . . . ?
Ir1 C20 C21 C22 -176.9(9) . . . . ?
C20 C21 C22 C23 -4.5(19) . . . . ?
C21 C22 C23 C24 5.7(18) . . . . ?
C20 C19 C24 C23 0.3(18) . . . . ?
C18 C19 C24 C23 178.3(9) . . . . ?
C22 C23 C24 C19 -3.6(17) . . . . ?
C29 N3 C25 C26 -2.3(15) . . . . ?
Ir1 N3 C25 C26 -178.6(8) . . . . ?
N3 C25 C26 C27 0.9(18) . . . . ?
C25 C26 C27 C28 0.8(17) . . . . ?
C25 C26 C27 C35 -178.2(11) . . . . ?
C26 C27 C28 C29 -1.0(16) . . . . ?
C35 C27 C28 C29 178.0(10) . . . . ?
C27 C28 C29 N3 -0.4(16) . . . . ?
C27 C28 C29 C30 -179.2(10) . . . . ?
C25 N3 C29 C28 2.1(15) . . . . ?
Ir1 N3 C29 C28 178.7(8) . . . . ?
C25 N3 C29 C30 -179.0(9) . . . . ?
Ir1 N3 C29 C30 -2.4(11) . . . . ?
C34 N4 C30 C31 2.2(15) . . . . ?
Ir1 N4 C30 C31 -177.5(7) . . . . ?
C34 N4 C30 C29 -176.7(9) . . . . ?
Ir1 N4 C30 C29 3.6(11) . . . . ?
C28 C29 C30 N4 178.1(10) . . . . ?
N3 C29 C30 N4 -0.7(12) . . . . ?
C28 C29 C30 C31 -0.8(16) . . . . ?
N3 C29 C30 C31 -179.6(9) . . . . ?
N4 C30 C31 C32 -1.5(16) . . . . ?
C29 C30 C31 C32 177.4(10) . . . . ?
C30 C31 C32 C33 0.3(17) . . . . ?
C30 C31 C32 C39 -178.0(11) . . . . ?
C31 C32 C33 C34 0.1(18) . . . . ?
C39 C32 C33 C34 178.4(11) . . . . ?
C30 N4 C34 C33 -1.8(16) . . . . ?
Ir1 N4 C34 C33 177.9(8) . . . . ?
C32 C33 C34 N4 0.7(18) . . . . ?
C26 C27 C35 C38 65.5(16) . . . . ?
C28 C27 C35 C38 -113.4(14) . . . . ?
C26 C27 C35 C37 -51.1(15) . . . . ?
C28 C27 C35 C37 130.0(12) . . . . ?
C26 C27 C35 C36 -165.3(12) . . . . ?
C28 C27 C35 C36 15.8(16) . . . . ?
C33 C32 C39 C40 -166.9(15) . . . . ?
C31 C32 C39 C40 11(2) . . . . ?
C33 C32 C39 C41 52.2(18) . . . . ?
C31 C32 C39 C41 -129.6(14) . . . . ?
C33 C32 C39 C42 -50.9(17) . . . . ?
C31 C32 C39 C42 127.3(14) . . . . ?
